data_1542508
loop_
_publ_author_name
'Bhat, Muzzaffar Ahmad'
'Srivastava, Sanjay K.'
'Sharma, Pooja'
'Chopra, Ambika'
'Butcher, Ray J.'

_publ_section_title
;
 4-(3-Chlorophenyl)-1-(3-chloropropyl)piperazin-1-ium chloride
 redetermined at 100K
;
_journal_coeditor_code HB4012
_journal_issue 2
_journal_name_full IUCrData
_journal_page_first x160168
_journal_paper_doi 10.1107/S2414314616001681
_journal_volume 1
_journal_year 2016
_chemical_formula_iupac 'C13 H19 Cl2 N2 +, Cl -'
_chemical_formula_moiety 'C13 H19 Cl2 N2 +, Cl -'
_chemical_formula_sum 'C13 H19 Cl3 N2'
_chemical_formula_weight 309.65
_chemical_name_systematic
;
4-(3-Chlorophenyl)-1-(3-chloropropyl)piperazin-1-ium chloride
;
_space_group_crystal_system monoclinic
_space_group_IT_number 14
_space_group_name_Hall '-P 2ybc'
_space_group_name_H-M_alt 'P 1 21/c 1'
_symmetry_space_group_name_Hall '-P 2ybc'
_symmetry_space_group_name_H-M 'P 1 21/c 1'
_atom_sites_solution_hydrogens mixed
_audit_creation_method SHELXL-2014/7
_cell_angle_alpha 90
_cell_angle_beta 95.3980(10)
_cell_angle_gamma 90
_cell_formula_units_Z 4
_cell_length_a 10.9608(9)
_cell_length_b 9.5199(8)
_cell_length_c 14.0262(11)
_cell_measurement_reflns_used 9973
_cell_measurement_temperature 100(2)
_cell_measurement_theta_max 31.805
_cell_measurement_theta_min 2.589
_cell_volume 1457.1(2)
_computing_cell_refinement
;
SAINT (Bruker, 2002)
;
_computing_data_collection
;
APEX2 (Bruker, 2005)
;
_computing_data_reduction
;
SAINT (Bruker, 2002)
;
_computing_molecular_graphics
;
SHELXTL (Sheldrick, 2008)
;
_computing_publication_material
;
SHELXTL (Sheldrick, 2008)
;
_computing_structure_refinement
;
SHELXL2014 (Sheldrick, 2015b)
;
_computing_structure_solution
;
SHELXT (Sheldrick, 2015a)
;
_diffrn_ambient_temperature 100(2)
_diffrn_measured_fraction_theta_full 0.999
_diffrn_measured_fraction_theta_max 0.941
_diffrn_measurement_device_type 'Bruker APEXII'
_diffrn_measurement_method '\w scans'
_diffrn_radiation_type MoK\a
_diffrn_radiation_wavelength 0.71073
_diffrn_reflns_av_R_equivalents 0.0247
_diffrn_reflns_limit_h_max 16
_diffrn_reflns_limit_h_min -16
_diffrn_reflns_limit_k_max 14
_diffrn_reflns_limit_k_min -14
_diffrn_reflns_limit_l_max 20
_diffrn_reflns_limit_l_min -20
_diffrn_reflns_number 32810
_diffrn_reflns_theta_full 25.500
_diffrn_reflns_theta_max 32.106
_diffrn_reflns_theta_min 2.589
_exptl_absorpt_coefficient_mu 0.613
_exptl_absorpt_correction_T_max 0.7463
_exptl_absorpt_correction_T_min 0.6101
_exptl_absorpt_correction_type multi-scan
_exptl_absorpt_process_details
;
(SADABS; Sheldrick, 1996)
;
_exptl_crystal_colour colourless
_exptl_crystal_density_diffrn 1.412
_exptl_crystal_description block
_exptl_crystal_F_000 648
_exptl_crystal_size_max 0.550
_exptl_crystal_size_mid 0.320
_exptl_crystal_size_min 0.300
_refine_diff_density_max 0.688
_refine_diff_density_min -0.326
_refine_ls_extinction_method none
_refine_ls_goodness_of_fit_ref 1.075
_refine_ls_hydrogen_treatment mixed
_refine_ls_matrix_type full
_refine_ls_number_parameters 167
_refine_ls_number_reflns 4808
_refine_ls_number_restraints 0
_refine_ls_restrained_S_all 1.075
_refine_ls_R_factor_all 0.0328
_refine_ls_R_factor_gt 0.0296
_refine_ls_shift/su_max 0.001
_refine_ls_shift/su_mean 0.000
_refine_ls_structure_factor_coef Fsqd
_refine_ls_weighting_details 'w=1/[\s^2^(Fo^2^)+(0.0462P)^2^+0.5370P] where P=(Fo^2^+2Fc^2^)/3'
_refine_ls_weighting_scheme calc
_refine_ls_wR_factor_gt 0.0811
_refine_ls_wR_factor_ref 0.0833
_reflns_number_gt 4407
_reflns_number_total 4808
_reflns_threshold_expression 'I > 2\s(I)'
_cod_data_source_file hb4012sup1.cif
_cod_data_source_block I
_cod_depositor_comments 'Adding full bibliography for 1542508.cif.'
_cod_database_code 1542508
_cod_database_fobs_code 1542508
_shelx_space_group_comment
;
The symmetry employed for this shelxl refinement is uniquely defined
by the following loop, which should always be used as a source of
symmetry information in preference to the above space-group names.
They are only intended as comments.
;

loop_
_space_group_symop_operation_xyz
'x, y, z'
'-x, y+1/2, -z+1/2'
'-x, -y, -z'
'x, -y-1/2, z-1/2'

loop_
_atom_site_type_symbol
_atom_site_label
_atom_site_fract_x
_atom_site_fract_y
_atom_site_fract_z
_atom_site_U_iso_or_equiv
_atom_site_adp_type
_atom_site_calc_flag
_atom_site_occupancy
Cl Cl1 -0.19355(2) 0.41129(3) 0.74761(2) 0.02408(7) Uani d 1
Cl Cl2 0.89868(2) 0.06195(3) 0.56586(2) 0.02604(7) Uani d 1
Cl Cl3 0.45091(2) 0.23674(3) 0.38594(2) 0.01897(6) Uani d 1
N N1 0.23210(7) 0.38855(8) 0.62774(6) 0.01511(15) Uani d 1
N N2 0.44985(7) 0.22760(8) 0.60415(6) 0.01394(14) Uani d 1
H H2N 0.4481(13) 0.2217(15) 0.5379(11) 0.016(3) Uiso d 1
C C1 0.12197(9) 0.46460(10) 0.62867(7) 0.01423(16) Uani d 1
C C2 0.02649(9) 0.40667(10) 0.67638(7) 0.01616(17) Uani d 1
H H2A 0.0346 0.3152 0.7033 0.019 Uiso calc 1
C C3 -0.07914(9) 0.48363(10) 0.68387(7) 0.01700(17) Uani d 1
C C4 -0.09634(10) 0.61775(11) 0.64557(8) 0.01990(19) Uani d 1
H H4A -0.1700 0.6685 0.6509 0.024 Uiso calc 1
C C5 -0.00117(10) 0.67422(11) 0.59915(8) 0.02107(19) Uani d 1
H H5A -0.0097 0.7662 0.5731 0.025 Uiso calc 1
C C6 0.10650(10) 0.59958(10) 0.58970(7) 0.01782(18) Uani d 1
H H6A 0.1695 0.6404 0.5567 0.021 Uiso calc 1
C C7 0.33718(9) 0.45553(10) 0.58992(7) 0.01646(17) Uani d 1
H H7A 0.3409 0.5558 0.6088 0.020 Uiso calc 1
H H7B 0.3285 0.4504 0.5191 0.020 Uiso calc 1
C C8 0.45436(9) 0.38120(10) 0.62920(7) 0.01595(17) Uani d 1
H H8A 0.5254 0.4252 0.6023 0.019 Uiso calc 1
H H8B 0.4654 0.3920 0.6997 0.019 Uiso calc 1
C C9 0.33685(9) 0.16198(10) 0.63727(7) 0.01506(16) Uani d 1
H H9A 0.3424 0.1627 0.7081 0.018 Uiso calc 1
H H9B 0.3309 0.0630 0.6156 0.018 Uiso calc 1
C C10 0.22316(9) 0.24111(10) 0.59790(7) 0.01574(17) Uani d 1
H H10A 0.2145 0.2354 0.5271 0.019 Uiso calc 1
H H10B 0.1498 0.1978 0.6218 0.019 Uiso calc 1
C C11 0.56026(9) 0.14857(11) 0.64726(7) 0.01708(17) Uani d 1
H H11A 0.5382 0.0484 0.6537 0.020 Uiso calc 1
H H11B 0.5840 0.1856 0.7123 0.020 Uiso calc 1
C C12 0.66940(9) 0.15917(11) 0.58844(7) 0.01750(17) Uani d 1
H H12A 0.6965 0.2581 0.5850 0.021 Uiso calc 1
H H12B 0.6468 0.1250 0.5225 0.021 Uiso calc 1
C C13 0.77155(9) 0.06936(11) 0.63720(8) 0.01945(18) Uani d 1
H H13A 0.7406 -0.0268 0.6469 0.023 Uiso calc 1
H H13B 0.7987 0.1095 0.7008 0.023 Uiso calc 1

loop_
_atom_site_aniso_label
_atom_site_aniso_U_11
_atom_site_aniso_U_22
_atom_site_aniso_U_33
_atom_site_aniso_U_12
_atom_site_aniso_U_13
_atom_site_aniso_U_23
Cl1 0.01963(12) 0.02193(12) 0.03227(14) 0.00122(8) 0.01077(10) -0.00347(9)
Cl2 0.01862(12) 0.02468(13) 0.03645(15) 0.00401(9) 0.01116(10) 0.00181(10)
Cl3 0.02473(12) 0.02111(12) 0.01101(10) -0.00293(8) 0.00141(8) 0.00052(7)
N1 0.0135(3) 0.0116(3) 0.0205(4) 0.0004(3) 0.0030(3) 0.0001(3)
N2 0.0142(3) 0.0143(3) 0.0136(3) 0.0015(3) 0.0030(3) 0.0010(3)
C1 0.0152(4) 0.0133(4) 0.0140(4) 0.0014(3) 0.0002(3) -0.0016(3)
C2 0.0162(4) 0.0148(4) 0.0176(4) 0.0015(3) 0.0023(3) -0.0006(3)
C3 0.0160(4) 0.0173(4) 0.0178(4) 0.0009(3) 0.0023(3) -0.0037(3)
C4 0.0196(4) 0.0188(4) 0.0209(4) 0.0062(3) 0.0002(3) -0.0022(3)
C5 0.0239(5) 0.0166(4) 0.0225(5) 0.0051(4) 0.0008(4) 0.0021(3)
C6 0.0200(4) 0.0154(4) 0.0179(4) 0.0014(3) 0.0012(3) 0.0022(3)
C7 0.0152(4) 0.0136(4) 0.0208(4) -0.0006(3) 0.0026(3) 0.0019(3)
C8 0.0149(4) 0.0141(4) 0.0189(4) -0.0006(3) 0.0018(3) -0.0005(3)
C9 0.0152(4) 0.0134(4) 0.0171(4) 0.0001(3) 0.0044(3) 0.0010(3)
C10 0.0150(4) 0.0127(4) 0.0196(4) -0.0002(3) 0.0018(3) -0.0013(3)
C11 0.0158(4) 0.0193(4) 0.0165(4) 0.0044(3) 0.0032(3) 0.0036(3)
C12 0.0158(4) 0.0215(4) 0.0156(4) 0.0032(3) 0.0035(3) 0.0020(3)
C13 0.0165(4) 0.0207(4) 0.0216(5) 0.0042(3) 0.0045(3) 0.0028(3)

loop_
_atom_type_symbol
_atom_type_description
_atom_type_scat_dispersion_real
_atom_type_scat_dispersion_imag
_atom_type_scat_source
C C 0.0033 0.0016 'International Tables Vol C Tables 4.2.6.8 and 6.1.1.4'
H H 0.0000 0.0000 'International Tables Vol C Tables 4.2.6.8 and 6.1.1.4'
N N 0.0061 0.0033 'International Tables Vol C Tables 4.2.6.8 and 6.1.1.4'
Cl Cl 0.1484 0.1585 'International Tables Vol C Tables 4.2.6.8 and 6.1.1.4'

loop_
_geom_angle_atom_site_label_1
_geom_angle_atom_site_label_2
_geom_angle_atom_site_label_3
_geom_angle
C1 N1 C7 119.02(8)
C1 N1 C10 117.42(8)
C7 N1 C10 110.40(8)
C9 N2 C11 108.92(7)
C9 N2 C8 110.04(7)
C11 N2 C8 112.66(8)
C9 N2 H2N 110.1(9)
C11 N2 H2N 108.2(9)
C8 N2 H2N 106.8(9)
C6 C1 C2 118.50(9)
C6 C1 N1 122.71(9)
C2 C1 N1 118.65(8)
C3 C2 C1 119.62(9)
C3 C2 H2A 120.2
C1 C2 H2A 120.2
C2 C3 C4 122.76(9)
C2 C3 Cl1 118.44(8)
C4 C3 Cl1 118.77(8)
C5 C4 C3 117.12(9)
C5 C4 H4A 121.4
C3 C4 H4A 121.4
C4 C5 C6 121.80(10)
C4 C5 H5A 119.1
C6 C5 H5A 119.1
C5 C6 C1 120.20(10)
C5 C6 H6A 119.9
C1 C6 H6A 119.9
N1 C7 C8 109.46(8)
N1 C7 H7A 109.8
C8 C7 H7A 109.8
N1 C7 H7B 109.8
C8 C7 H7B 109.8
H7A C7 H7B 108.2
N2 C8 C7 111.04(8)
N2 C8 H8A 109.4
C7 C8 H8A 109.4
N2 C8 H8B 109.4
C7 C8 H8B 109.4
H8A C8 H8B 108.0
N2 C9 C10 110.79(7)
N2 C9 H9A 109.5
C10 C9 H9A 109.5
N2 C9 H9B 109.5
C10 C9 H9B 109.5
H9A C9 H9B 108.1
N1 C10 C9 109.97(8)
N1 C10 H10A 109.7
C9 C10 H10A 109.7
N1 C10 H10B 109.7
C9 C10 H10B 109.7
H10A C10 H10B 108.2
N2 C11 C12 113.18(8)
N2 C11 H11A 108.9
C12 C11 H11A 108.9
N2 C11 H11B 108.9
C12 C11 H11B 108.9
H11A C11 H11B 107.8
C11 C12 C13 107.62(8)
C11 C12 H12A 110.2
C13 C12 H12A 110.2
C11 C12 H12B 110.2
C13 C12 H12B 110.2
H12A C12 H12B 108.5
C12 C13 Cl2 110.47(7)
C12 C13 H13A 109.6
Cl2 C13 H13A 109.6
C12 C13 H13B 109.6
Cl2 C13 H13B 109.6
H13A C13 H13B 108.1

loop_
_geom_bond_atom_site_label_1
_geom_bond_atom_site_label_2
_geom_bond_distance
Cl1 C3 1.7485(11)
Cl2 C13 1.7918(11)
N1 C1 1.4087(12)
N1 C7 1.4592(12)
N1 C10 1.4654(12)
N2 C9 1.4995(12)
N2 C11 1.5029(12)
N2 C8 1.5037(12)
N2 H2N 0.929(15)
C1 C6 1.4005(13)
C1 C2 1.4067(14)
C2 C3 1.3824(13)
C2 H2A 0.9500
C3 C4 1.3912(14)
C4 C5 1.3888(16)
C4 H4A 0.9500
C5 C6 1.3945(14)
C5 H5A 0.9500
C6 H6A 0.9500
C7 C8 1.5234(13)
C7 H7A 0.9900
C7 H7B 0.9900
C8 H8A 0.9900
C8 H8B 0.9900
C9 C10 1.5151(13)
C9 H9A 0.9900
C9 H9B 0.9900
C10 H10A 0.9900
C10 H10B 0.9900
C11 C12 1.5191(14)
C11 H11A 0.9900
C11 H11B 0.9900
C12 C13 1.5193(14)
C12 H12A 0.9900
C12 H12B 0.9900
C13 H13A 0.9900
C13 H13B 0.9900

loop_
_geom_hbond_atom_site_label_D
_geom_hbond_atom_site_label_H
_geom_hbond_atom_site_label_A
_geom_hbond_site_symmetry_A
_geom_hbond_distance_DH
_geom_hbond_distance_HA
_geom_hbond_distance_DA
_geom_hbond_angle_DHA
N2 H2N Cl3 . 0.929(15) 2.139(15) 3.0629(9) 172.4(13)
C8 H8B Cl3 4_566 0.99 2.90 3.7757(10) 147
C9 H9A Cl3 4_566 0.99 2.83 3.7200(10) 150
C11 H11A Cl3 3_656 0.99 2.78 3.6981(11) 155
C12 H12A Cl1 1_655 0.99 2.87 3.5172(11) 123
C12 H12B Cl3 . 0.99 2.94 3.6149(10) 126
C13 H13A Cl3 3_656 0.99 2.90 3.7940(11) 150
C13 H13B Cl1 1_655 0.99 2.95 3.6095(12) 125

loop_
_geom_torsion_atom_site_label_1
_geom_torsion_atom_site_label_2
_geom_torsion_atom_site_label_3
_geom_torsion_atom_site_label_4
_geom_torsion
C7 N1 C1 C6 3.76(14)
C10 N1 C1 C6 -133.72(10)
C7 N1 C1 C2 -171.80(9)
C10 N1 C1 C2 50.72(12)
C6 C1 C2 C3 -0.17(14)
N1 C1 C2 C3 175.57(9)
C1 C2 C3 C4 0.26(15)
C1 C2 C3 Cl1 -177.57(7)
C2 C3 C4 C5 -0.65(15)
Cl1 C3 C4 C5 177.17(8)
C3 C4 C5 C6 0.98(16)
C4 C5 C6 C1 -0.93(16)
C2 C1 C6 C5 0.50(14)
N1 C1 C6 C5 -175.06(9)
C1 N1 C7 C8 158.63(8)
C10 N1 C7 C8 -61.16(10)
C9 N2 C8 C7 -54.39(10)
C11 N2 C8 C7 -176.15(8)
N1 C7 C8 N2 57.77(10)
C11 N2 C9 C10 178.29(8)
C8 N2 C9 C10 54.33(10)
C1 N1 C10 C9 -157.53(8)
C7 N1 C10 C9 61.56(10)
N2 C9 C10 N1 -57.91(10)
C9 N2 C11 C12 154.36(8)
C8 N2 C11 C12 -83.25(10)
N2 C11 C12 C13 -177.25(8)
C11 C12 C13 Cl2 174.23(7)
